data_4343443
loop_
_publ_author_name
'Bouska, Marek'
'Dost\'al, Libor'
'Lutter, Michael'
'Glowacki, Britta'
'Ruzickova, Zdenka'
'Beck, Daniel'
'Jambor, Roman'
'Jurkschat, Klaus'

_publ_section_title
;
 N-Coordinated Tin(II) Trifluoromethanesulfonates and Their Reactions with
 Transition Metal Carbonyls.
;
_journal_issue 14
_journal_name_full 'Inorganic chemistry'
_journal_page_first 6792
_journal_page_last 6800
_journal_paper_doi 10.1021/acs.inorgchem.5b00678
_journal_volume 54
_journal_year 2015
_chemical_formula_moiety 'C33 H43 Cl1 N3 Sn1, C5 Cl3 O5 Sn1 W, 1.5(C7 H8)'
_chemical_formula_sum 'C48.5 H55 Cl4 N3 O5 Sn2 W'
_chemical_formula_weight 1322.98
_chemical_melting_point 467.6
_space_group_crystal_system triclinic
_space_group_IT_number 2
_space_group_name_Hall '-P 1'
_space_group_name_H-M_alt 'P -1'
_symmetry_space_group_name_Hall '-P 1'
_symmetry_space_group_name_H-M 'P -1'
_atom_sites_solution_hydrogens geom
_audit_creation_method SHELXL-2014/6
_cell_angle_alpha 69.595(3)
_cell_angle_beta 81.073(3)
_cell_angle_gamma 80.604(3)
_cell_formula_units_Z 2
_cell_length_a 10.4554(4)
_cell_length_b 15.1881(5)
_cell_length_c 19.3831(7)
_cell_measurement_reflns_used 9328
_cell_measurement_temperature 173(2)
_cell_measurement_theta_max 28.2510
_cell_measurement_theta_min 2.6950
_cell_volume 2830.03(19)
_computing_cell_refinement 'CrysAlisPro, Oxford Diffraction Ltd., Version 1.171.33.55''
_computing_data_collection 'CrysAlisPro, Oxford Diffraction Ltd., Version 1.171.33.55''
_computing_data_reduction 'CrysAlisPro, Oxford Diffraction Ltd., Version 1.171.33.55''
_computing_molecular_graphics 'SHELXP-2014/7 (Sheldrick, 1997)'
_computing_publication_material 'enCIFer Version 1.4'
_computing_structure_refinement 'SHELXL-2014/7 (Sheldrick, 1997)'
_computing_structure_solution 'SHELXS-2014/7 (Sheldrick, 1990)'
_diffrn_ambient_temperature 173(2)
_diffrn_measured_fraction_theta_full 1.000
_diffrn_measured_fraction_theta_max 1.000
_diffrn_measurement_device 'XcaliburS CCD Diffractometer'
_diffrn_measurement_method '\w und \y scan'
_diffrn_radiation_type MoK\a
_diffrn_radiation_wavelength 0.71073
_diffrn_reflns_av_R_equivalents 0.0355
_diffrn_reflns_av_unetI/netI 0.0441
_diffrn_reflns_Laue_measured_fraction_full 1.000
_diffrn_reflns_Laue_measured_fraction_max 1.000
_diffrn_reflns_limit_h_max 12
_diffrn_reflns_limit_h_min -12
_diffrn_reflns_limit_k_max 18
_diffrn_reflns_limit_k_min -18
_diffrn_reflns_limit_l_max 23
_diffrn_reflns_limit_l_min -23
_diffrn_reflns_number 28488
_diffrn_reflns_point_group_measured_fraction_full 1.000
_diffrn_reflns_point_group_measured_fraction_max 1.000
_diffrn_reflns_theta_full 25.242
_diffrn_reflns_theta_max 25.499
_diffrn_reflns_theta_min 2.177
_exptl_absorpt_coefficient_mu 3.134
_exptl_absorpt_correction_T_max 1.00000
_exptl_absorpt_correction_T_min 0.77430
_exptl_absorpt_correction_type multi-scan
_exptl_absorpt_process_details
;
CrysAlisPro, Agilent Technologies,
Version 1.171.36.28 (release 01-02-2013 CrysAlis171 .NET)
(compiled Feb  1 2013,16:14:44)
Empirical absorption correction using spherical harmonics,
 implemented in SCALE3 ABSPACK scaling algorithm.
;
_exptl_crystal_colour yellow
_exptl_crystal_density_diffrn 1.553
_exptl_crystal_description block
_exptl_crystal_F_000 1298
_exptl_crystal_size_max 0.410
_exptl_crystal_size_mid 0.220
_exptl_crystal_size_min 0.200
_platon_squeeze_details
;
;
_refine_diff_density_max 0.809
_refine_diff_density_min -0.608
_refine_diff_density_rms 0.091
_refine_ls_extinction_method none
_refine_ls_goodness_of_fit_ref 1.045
_refine_ls_hydrogen_treatment constr
_refine_ls_matrix_type full
_refine_ls_number_parameters 488
_refine_ls_number_reflns 10546
_refine_ls_number_restraints 0
_refine_ls_restrained_S_all 1.045
_refine_ls_R_factor_all 0.0419
_refine_ls_R_factor_gt 0.0305
_refine_ls_shift/su_max 0.002
_refine_ls_shift/su_mean 0.000
_refine_ls_structure_factor_coef Fsqd
_refine_ls_weighting_details 'w=1/[\s^2^(Fo^2^)+(0.0320P)^2^] where P=(Fo^2^+2Fc^2^)/3'
_refine_ls_weighting_scheme calc
_refine_ls_wR_factor_gt 0.0692
_refine_ls_wR_factor_ref 0.0729
_reflns_Friedel_coverage 0.000
_reflns_number_gt 8563
_reflns_number_total 10546
_reflns_threshold_expression 'I > 2\s(I)'
_cod_data_source_file ic5b00678_si_002.cif
_cod_data_source_block comp3
_cod_depositor_comments 'Adding full bibliography for 4343443--4343447.cif.'
_cod_original_formula_sum 'C48.50 H55 Cl4 N3 O5 Sn2 W'
_cod_database_code 4343443
_shelx_space_group_comment
;
The symmetry employed for this shelxl refinement is uniquely defined
by the following loop, which should always be used as a source of
symmetry information in preference to the above space-group names.
They are only intended as comments.
;
_shelx_estimated_absorpt_t_min 0.360
_shelx_estimated_absorpt_t_max 0.573
_shelxl_version_number 2014/6

loop_
_space_group_symop_operation_xyz
'x, y, z'
'-x, -y, -z'

loop_
_atom_site_label
_atom_site_type_symbol
_atom_site_fract_x
_atom_site_fract_y
_atom_site_fract_z
_atom_site_U_iso_or_equiv
_atom_site_adp_type
_atom_site_occupancy
_atom_site_site_symmetry_order
_atom_site_calc_flag
_atom_site_refinement_flags_posn
_atom_site_refinement_flags_adp
Sn1 Sn 0.37930(2) 0.96456(2) 0.17323(2) 0.02590(7) Uani 1 1 d . .
Cl1 Cl 0.59656(10) 0.91478(8) 0.20930(6) 0.0431(3) Uani 1 1 d . .
Sn2 Sn 0.87346(3) 0.19871(2) 0.29175(2) 0.03138(8) Uani 1 1 d . .
Cl2 Cl 0.91779(11) 0.10249(10) 0.41465(6) 0.0558(3) Uani 1 1 d . .
Cl3 Cl 0.68575(10) 0.12972(9) 0.29024(6) 0.0484(3) Uani 1 1 d . .
Cl4 Cl 1.02795(10) 0.11112(8) 0.22852(6) 0.0432(3) Uani 1 1 d . .
W1 W 0.86764(2) 0.39088(2) 0.25117(2) 0.03633(6) Uani 1 1 d . .
O40 O 0.9623(4) 0.4113(3) 0.0827(2) 0.0804(12) Uani 1 1 d . .
C40 C 0.9285(5) 0.4018(3) 0.1439(3) 0.0549(13) Uani 1 1 d . .
O50 O 0.8716(3) 0.6097(2) 0.20045(19) 0.0585(9) Uani 1 1 d . .
C50 C 0.8690(4) 0.5297(4) 0.2199(3) 0.0464(12) Uani 1 1 d . .
C60 C 0.8048(5) 0.3795(4) 0.3583(3) 0.0534(13) Uani 1 1 d . .
O60 O 0.7682(4) 0.3722(3) 0.4184(2) 0.0922(14) Uani 1 1 d . .
O70 O 0.5692(3) 0.4155(3) 0.2231(2) 0.0718(11) Uani 1 1 d . .
C70 C 0.6768(5) 0.4064(3) 0.2316(3) 0.0481(12) Uani 1 1 d . .
O80 O 1.1615(3) 0.3651(2) 0.2846(2) 0.0698(11) Uani 1 1 d . .
C80 C 1.0559(5) 0.3728(3) 0.2733(3) 0.0470(11) Uani 1 1 d . .
N1 N 0.3313(3) 1.0262(2) 0.26915(16) 0.0246(7) Uani 1 1 d . .
N2 N 0.4250(3) 1.1255(2) 0.13440(15) 0.0214(7) Uani 1 1 d . .
N3 N 0.2972(3) 0.8502(2) 0.28720(16) 0.0256(7) Uani 1 1 d . .
C1 C 0.3521(3) 1.1143(3) 0.25801(19) 0.0227(8) Uani 1 1 d . .
C2 C 0.3272(3) 1.1528(3) 0.3150(2) 0.0290(9) Uani 1 1 d . .
H2A H 0.3453 1.2153 0.3066 0.035 Uiso 1 1 calc R U
C3 C 0.2759(4) 1.0986(3) 0.3841(2) 0.0346(10) Uani 1 1 d . .
H3A H 0.2581 1.1233 0.4239 0.042 Uiso 1 1 calc R U
C4 C 0.2511(4) 1.0087(3) 0.3944(2) 0.0319(9) Uani 1 1 d . .
H4A H 0.2136 0.9712 0.4412 0.038 Uiso 1 1 calc R U
C5 C 0.2811(3) 0.9725(3) 0.33621(19) 0.0261(8) Uani 1 1 d . .
C6 C 0.3998(3) 1.1700(3) 0.18079(19) 0.0241(8) Uani 1 1 d . .
C7 C 0.4097(4) 1.2727(3) 0.1629(2) 0.0355(10) Uani 1 1 d . .
H7A H 0.4356 1.3009 0.1098 0.053 Uiso 1 1 calc R U
H7B H 0.4752 1.2800 0.1910 0.053 Uiso 1 1 calc R U
H7C H 0.3250 1.3045 0.1761 0.053 Uiso 1 1 calc R U
C8 C 0.2578(4) 0.8763(3) 0.3435(2) 0.0289(9) Uani 1 1 d . .
C9 C 0.1887(5) 0.8174(3) 0.4139(2) 0.0551(13) Uani 1 1 d . .
H9A H 0.1743 0.7580 0.4088 0.083 Uiso 1 1 calc R U
H9B H 0.1046 0.8520 0.4245 0.083 Uiso 1 1 calc R U
H9C H 0.2420 0.8037 0.4547 0.083 Uiso 1 1 calc R U
C10 C 0.4677(3) 1.1692(2) 0.05752(19) 0.0234(8) Uani 1 1 d . .
C11 C 0.3799(3) 1.1842(3) 0.00550(19) 0.0249(8) Uani 1 1 d . .
C12 C 0.4235(4) 1.2202(3) -0.0691(2) 0.0324(9) Uani 1 1 d . .
H12A H 0.3657 1.2303 -0.1051 0.039 Uiso 1 1 calc R U
C13 C 0.5501(4) 1.2414(3) -0.0917(2) 0.0343(10) Uani 1 1 d . .
H13A H 0.5782 1.2670 -0.1430 0.041 Uiso 1 1 calc R U
C14 C 0.6354(4) 1.2257(3) -0.0402(2) 0.0316(9) Uani 1 1 d . .
H14A H 0.7223 1.2402 -0.0567 0.038 Uiso 1 1 calc R U
C15 C 0.5977(3) 1.1891(3) 0.03546(19) 0.0240(8) Uani 1 1 d . .
C16 C 0.2375(4) 1.1655(3) 0.0278(2) 0.0342(10) Uani 1 1 d . .
H16A H 0.2262 1.1347 0.0828 0.041 Uiso 1 1 calc R U
C17 C 0.2027(4) 1.0974(4) -0.0064(3) 0.0549(13) Uani 1 1 d . .
H17A H 0.2645 1.0396 0.0058 0.082 Uiso 1 1 calc R U
H17B H 0.2072 1.1272 -0.0603 0.082 Uiso 1 1 calc R U
H17C H 0.1142 1.0814 0.0133 0.082 Uiso 1 1 calc R U
C18 C 0.1462(4) 1.2575(4) 0.0091(3) 0.0673(16) Uani 1 1 d . .
H18A H 0.1724 1.3000 0.0311 0.101 Uiso 1 1 calc R U
H18B H 0.0568 1.2441 0.0290 0.101 Uiso 1 1 calc R U
H18C H 0.1507 1.2875 -0.0448 0.101 Uiso 1 1 calc R U
C19 C 0.6966(3) 1.1709(3) 0.0905(2) 0.0295(9) Uani 1 1 d . .
H19A H 0.6504 1.1471 0.1415 0.035 Uiso 1 1 calc R U
C20 C 0.7503(4) 1.2620(3) 0.0828(2) 0.0361(10) Uani 1 1 d . .
H20A H 0.8103 1.2487 0.1203 0.054 Uiso 1 1 calc R U
H20B H 0.6781 1.3091 0.0899 0.054 Uiso 1 1 calc R U
H20C H 0.7968 1.2865 0.0334 0.054 Uiso 1 1 calc R U
C21 C 0.8075(4) 1.0954(3) 0.0824(2) 0.0401(10) Uani 1 1 d . .
H21A H 0.7720 1.0364 0.0903 0.060 Uiso 1 1 calc R U
H21B H 0.8681 1.0847 0.1192 0.060 Uiso 1 1 calc R U
H21C H 0.8539 1.1166 0.0326 0.060 Uiso 1 1 calc R U
C22 C 0.2801(3) 0.7609(3) 0.28192(19) 0.0258(8) Uani 1 1 d . .
C23 C 0.3732(4) 0.6829(3) 0.3065(2) 0.0303(9) Uani 1 1 d . .
C24 C 0.3588(4) 0.6003(3) 0.2939(2) 0.0431(11) Uani 1 1 d . .
H24A H 0.4202 0.5460 0.3103 0.052 Uiso 1 1 calc R U
C25 C 0.2580(4) 0.5961(3) 0.2584(3) 0.0492(12) Uani 1 1 d . .
H25A H 0.2505 0.5391 0.2502 0.059 Uiso 1 1 calc R U
C26 C 0.1673(4) 0.6737(3) 0.2343(2) 0.0460(11) Uani 1 1 d . .
H26A H 0.0979 0.6693 0.2096 0.055 Uiso 1 1 calc R U
C27 C 0.1751(4) 0.7583(3) 0.2453(2) 0.0333(9) Uani 1 1 d . .
C28 C 0.4868(4) 0.6857(3) 0.3450(2) 0.0392(10) Uani 1 1 d . .
H28A H 0.4834 0.7517 0.3454 0.047 Uiso 1 1 calc R U
C29 C 0.6175(4) 0.6618(3) 0.3047(3) 0.0540(13) Uani 1 1 d . .
H29A H 0.6222 0.7032 0.2529 0.081 Uiso 1 1 calc R U
H29B H 0.6265 0.5957 0.3068 0.081 Uiso 1 1 calc R U
H29C H 0.6881 0.6711 0.3285 0.081 Uiso 1 1 calc R U
C30 C 0.4772(5) 0.6195(4) 0.4259(2) 0.0705(17) Uani 1 1 d . .
H30A H 0.3937 0.6363 0.4519 0.106 Uiso 1 1 calc R U
H30B H 0.5489 0.6260 0.4502 0.106 Uiso 1 1 calc R U
H30C H 0.4827 0.5539 0.4272 0.106 Uiso 1 1 calc R U
C31 C 0.0718(4) 0.8428(3) 0.2204(2) 0.0400(10) Uani 1 1 d . .
H31A H 0.1048 0.8988 0.2245 0.048 Uiso 1 1 calc R U
C32 C 0.0490(5) 0.8659(4) 0.1406(3) 0.0683(16) Uani 1 1 d . .
H32A H -0.0073 0.9261 0.1246 0.102 Uiso 1 1 calc R U
H32B H 0.0067 0.8155 0.1359 0.102 Uiso 1 1 calc R U
H32C H 0.1326 0.8711 0.1095 0.102 Uiso 1 1 calc R U
C33 C -0.0556(5) 0.8283(4) 0.2701(3) 0.091(2) Uani 1 1 d . .
H33A H -0.0405 0.8178 0.3212 0.136 Uiso 1 1 calc R U
H33B H -0.0901 0.7732 0.2679 0.136 Uiso 1 1 calc R U
H33C H -0.1187 0.8846 0.2533 0.136 Uiso 1 1 calc R U

loop_
_atom_site_aniso_label
_atom_site_aniso_U_11
_atom_site_aniso_U_22
_atom_site_aniso_U_33
_atom_site_aniso_U_23
_atom_site_aniso_U_13
_atom_site_aniso_U_12
Sn1 0.03375(15) 0.02482(15) 0.02025(15) -0.00760(11) -0.00130(10) -0.00777(11)
Cl1 0.0313(6) 0.0374(6) 0.0526(7) -0.0082(5) 0.0001(5) -0.0013(5)
Sn2 0.02848(15) 0.04001(17) 0.02651(16) -0.01261(12) -0.00125(11) -0.00446(12)
Cl2 0.0500(7) 0.0832(9) 0.0256(6) -0.0086(6) -0.0054(5) -0.0040(6)
Cl3 0.0386(6) 0.0647(8) 0.0414(7) -0.0115(5) -0.0033(5) -0.0195(6)
Cl4 0.0338(6) 0.0584(7) 0.0405(6) -0.0244(5) -0.0070(4) 0.0073(5)
W1 0.03668(11) 0.04045(11) 0.03717(11) -0.02107(8) -0.00147(7) -0.00330(8)
O40 0.115(3) 0.075(3) 0.057(3) -0.034(2) 0.025(2) -0.033(2)
C40 0.069(3) 0.040(3) 0.058(4) -0.022(2) 0.006(3) -0.011(2)
O50 0.049(2) 0.045(2) 0.085(3) -0.0279(19) -0.0086(17) 0.0011(17)
C50 0.040(3) 0.055(3) 0.052(3) -0.026(2) -0.007(2) -0.004(2)
C60 0.054(3) 0.069(4) 0.047(3) -0.030(3) -0.004(2) -0.008(3)
O60 0.107(3) 0.140(4) 0.047(2) -0.054(3) 0.012(2) -0.030(3)
O70 0.048(2) 0.081(3) 0.098(3) -0.040(2) -0.029(2) 0.002(2)
C70 0.058(3) 0.042(3) 0.051(3) -0.022(2) -0.013(2) -0.003(2)
O80 0.044(2) 0.054(2) 0.120(3) -0.037(2) -0.018(2) -0.0013(18)
C80 0.047(3) 0.033(3) 0.067(3) -0.025(2) -0.002(2) -0.003(2)
N1 0.0192(16) 0.0305(19) 0.0226(18) -0.0055(14) -0.0066(12) -0.0018(14)
N2 0.0270(16) 0.0250(17) 0.0113(16) -0.0030(12) -0.0008(12) -0.0085(13)
N3 0.0265(17) 0.0241(17) 0.0251(18) -0.0043(14) -0.0037(13) -0.0073(14)
C1 0.0193(19) 0.026(2) 0.023(2) -0.0082(16) -0.0025(14) 0.0005(16)
C2 0.029(2) 0.029(2) 0.031(2) -0.0141(17) 0.0011(16) -0.0010(17)
C3 0.036(2) 0.045(3) 0.025(2) -0.0181(19) 0.0002(17) 0.001(2)
C4 0.037(2) 0.038(2) 0.020(2) -0.0090(17) -0.0009(16) -0.0051(19)
C5 0.026(2) 0.030(2) 0.020(2) -0.0069(16) -0.0018(15) 0.0000(17)
C6 0.0211(19) 0.028(2) 0.024(2) -0.0103(16) -0.0026(15) -0.0006(16)
C7 0.048(3) 0.025(2) 0.030(2) -0.0100(17) 0.0062(18) -0.0035(19)
C8 0.028(2) 0.035(2) 0.021(2) -0.0055(17) -0.0019(16) -0.0039(18)
C9 0.083(4) 0.049(3) 0.034(3) -0.014(2) 0.021(2) -0.033(3)
C10 0.025(2) 0.0193(19) 0.026(2) -0.0093(15) -0.0022(15) -0.0018(16)
C11 0.025(2) 0.024(2) 0.026(2) -0.0075(16) -0.0008(15) -0.0054(16)
C12 0.032(2) 0.039(2) 0.027(2) -0.0108(18) -0.0073(17) -0.0016(19)
C13 0.044(2) 0.036(2) 0.020(2) -0.0064(17) 0.0040(17) -0.009(2)
C14 0.025(2) 0.034(2) 0.036(2) -0.0125(18) 0.0023(17) -0.0109(18)
C15 0.0238(19) 0.025(2) 0.025(2) -0.0090(16) -0.0017(15) -0.0051(16)
C16 0.026(2) 0.047(3) 0.029(2) -0.0099(19) -0.0036(16) -0.0053(19)
C17 0.041(3) 0.085(4) 0.052(3) -0.028(3) -0.006(2) -0.028(3)
C18 0.035(3) 0.073(4) 0.080(4) -0.016(3) -0.001(2) 0.007(3)
C19 0.028(2) 0.033(2) 0.026(2) -0.0075(17) -0.0009(16) -0.0087(18)
C20 0.032(2) 0.036(2) 0.042(3) -0.0118(19) -0.0080(18) -0.0102(19)
C21 0.031(2) 0.047(3) 0.047(3) -0.022(2) -0.0082(19) 0.001(2)
C22 0.026(2) 0.024(2) 0.025(2) -0.0051(16) 0.0017(15) -0.0094(17)
C23 0.031(2) 0.028(2) 0.023(2) 0.0011(16) 0.0043(16) -0.0073(18)
C24 0.050(3) 0.026(2) 0.043(3) 0.0000(19) -0.001(2) -0.006(2)
C25 0.058(3) 0.027(2) 0.064(3) -0.013(2) -0.006(2) -0.014(2)
C26 0.041(3) 0.039(3) 0.062(3) -0.013(2) -0.012(2) -0.016(2)
C27 0.032(2) 0.031(2) 0.036(2) -0.0066(18) 0.0001(17) -0.0141(18)
C28 0.040(2) 0.033(2) 0.035(3) -0.0005(19) -0.0072(19) 0.000(2)
C29 0.038(3) 0.051(3) 0.061(3) -0.009(2) -0.004(2) 0.001(2)
C30 0.069(4) 0.085(4) 0.040(3) 0.003(3) -0.016(3) -0.004(3)
C31 0.029(2) 0.039(3) 0.056(3) -0.017(2) -0.0137(19) -0.0022(19)
C32 0.085(4) 0.060(4) 0.072(4) -0.035(3) -0.045(3) 0.026(3)
C33 0.046(3) 0.100(5) 0.096(5) -0.008(4) 0.010(3) 0.006(3)

loop_
_atom_type_symbol
_atom_type_description
_atom_type_scat_dispersion_real
_atom_type_scat_dispersion_imag
_atom_type_scat_source
C C 0.0033 0.0016 'International Tables Vol C Tables 4.2.6.8 and 6.1.1.4'
H H 0.0000 0.0000 'International Tables Vol C Tables 4.2.6.8 and 6.1.1.4'
N N 0.0061 0.0033 'International Tables Vol C Tables 4.2.6.8 and 6.1.1.4'
O O 0.0106 0.0060 'International Tables Vol C Tables 4.2.6.8 and 6.1.1.4'
Cl Cl 0.1484 0.1585 'International Tables Vol C Tables 4.2.6.8 and 6.1.1.4'
Sn Sn -0.6537 1.4246 'International Tables Vol C Tables 4.2.6.8 and 6.1.1.4'
W W -0.8490 6.8722 'International Tables Vol C Tables 4.2.6.8 and 6.1.1.4'

loop_
_geom_angle_atom_site_label_1
_geom_angle_atom_site_label_2
_geom_angle_atom_site_label_3
_geom_angle
N1 Sn1 N2 68.26(10)
N1 Sn1 Cl1 87.95(7)
N2 Sn1 Cl1 88.63(7)
N1 Sn1 N3 67.97(10)
N2 Sn1 N3 136.23(10)
Cl1 Sn1 N3 89.50(7)
Cl3 Sn2 Cl4 97.72(4)
Cl3 Sn2 Cl2 96.48(4)
Cl4 Sn2 Cl2 96.88(4)
Cl3 Sn2 W1 120.87(3)
Cl4 Sn2 W1 120.34(3)
Cl2 Sn2 W1 119.12(4)
C50 W1 C40 87.01(19)
C50 W1 C60 93.3(2)
C40 W1 C60 179.3(2)
C50 W1 C80 89.21(18)
C40 W1 C80 90.4(2)
C60 W1 C80 90.20(19)
C50 W1 C70 91.83(18)
C40 W1 C70 90.76(19)
C60 W1 C70 88.61(18)
C80 W1 C70 178.46(18)
C50 W1 Sn2 178.13(13)
C40 W1 Sn2 91.66(13)
C60 W1 Sn2 88.09(15)
C80 W1 Sn2 89.50(12)
C70 W1 Sn2 89.49(13)
O40 C40 W1 177.6(4)
O50 C50 W1 178.5(4)
O60 C60 W1 178.9(5)
O70 C70 W1 177.5(4)
O80 C80 W1 178.3(4)
C1 N1 C5 120.2(3)
C1 N1 Sn1 120.1(2)
C5 N1 Sn1 119.7(2)
C6 N2 C10 123.4(3)
C6 N2 Sn1 119.0(2)
C10 N2 Sn1 117.3(2)
C8 N3 C22 124.9(3)
C8 N3 Sn1 119.0(3)
C22 N3 Sn1 115.4(2)
N1 C1 C2 121.6(3)
N1 C1 C6 116.2(3)
C2 C1 C6 122.2(3)
C3 C2 C1 118.9(4)
C3 C2 H2A 120.6
C1 C2 H2A 120.6
C4 C3 C2 119.0(4)
C4 C3 H3A 120.5
C2 C3 H3A 120.5
C3 C4 C5 119.9(3)
C3 C4 H4A 120.1
C5 C4 H4A 120.1
N1 C5 C4 120.4(4)
N1 C5 C8 116.8(3)
C4 C5 C8 122.7(3)
N2 C6 C7 125.1(3)
N2 C6 C1 116.3(3)
C7 C6 C1 118.6(3)
C6 C7 H7A 109.5
C6 C7 H7B 109.5
H7A C7 H7B 109.5
C6 C7 H7C 109.5
H7A C7 H7C 109.5
H7B C7 H7C 109.5
N3 C8 C5 116.1(3)
N3 C8 C9 124.7(4)
C5 C8 C9 119.2(3)
C8 C9 H9A 109.5
C8 C9 H9B 109.5
H9A C9 H9B 109.5
C8 C9 H9C 109.5
H9A C9 H9C 109.5
H9B C9 H9C 109.5
C11 C10 C15 121.5(3)
C11 C10 N2 118.2(3)
C15 C10 N2 120.1(3)
C12 C11 C10 118.4(3)
C12 C11 C16 118.9(3)
C10 C11 C16 122.7(3)
C13 C12 C11 120.8(3)
C13 C12 H12A 119.6
C11 C12 H12A 119.6
C14 C13 C12 120.2(4)
C14 C13 H13A 119.9
C12 C13 H13A 119.9
C13 C14 C15 121.7(3)
C13 C14 H14A 119.2
C15 C14 H14A 119.2
C14 C15 C10 117.3(3)
C14 C15 C19 119.8(3)
C10 C15 C19 122.8(3)
C18 C16 C11 111.1(4)
C18 C16 C17 111.7(4)
C11 C16 C17 111.6(3)
C18 C16 H16A 107.4
C11 C16 H16A 107.4
C17 C16 H16A 107.4
C16 C17 H17A 109.5
C16 C17 H17B 109.5
H17A C17 H17B 109.5
C16 C17 H17C 109.5
H17A C17 H17C 109.5
H17B C17 H17C 109.5
C16 C18 H18A 109.5
C16 C18 H18B 109.5
H18A C18 H18B 109.5
C16 C18 H18C 109.5
H18A C18 H18C 109.5
H18B C18 H18C 109.5
C15 C19 C21 111.7(3)
C15 C19 C20 111.3(3)
C21 C19 C20 110.4(3)
C15 C19 H19A 107.8
C21 C19 H19A 107.8
C20 C19 H19A 107.8
C19 C20 H20A 109.5
C19 C20 H20B 109.5
H20A C20 H20B 109.5
C19 C20 H20C 109.5
H20A C20 H20C 109.5
H20B C20 H20C 109.5
C19 C21 H21A 109.5
C19 C21 H21B 109.5
H21A C21 H21B 109.5
C19 C21 H21C 109.5
H21A C21 H21C 109.5
H21B C21 H21C 109.5
C23 C22 C27 122.4(4)
C23 C22 N3 119.6(3)
C27 C22 N3 117.8(3)
C24 C23 C22 117.4(4)
C24 C23 C28 119.9(4)
C22 C23 C28 122.7(4)
C25 C24 C23 121.2(4)
C25 C24 H24A 119.4
C23 C24 H24A 119.4
C24 C25 C26 120.7(4)
C24 C25 H25A 119.7
C26 C25 H25A 119.7
C25 C26 C27 121.2(4)
C25 C26 H26A 119.4
C27 C26 H26A 119.4
C26 C27 C22 117.0(4)
C26 C27 C31 120.8(4)
C22 C27 C31 122.1(4)
C23 C28 C29 112.3(4)
C23 C28 C30 111.5(4)
C29 C28 C30 109.9(3)
C23 C28 H28A 107.6
C29 C28 H28A 107.6
C30 C28 H28A 107.6
C28 C29 H29A 109.5
C28 C29 H29B 109.5
H29A C29 H29B 109.5
C28 C29 H29C 109.5
H29A C29 H29C 109.5
H29B C29 H29C 109.5
C28 C30 H30A 109.5
C28 C30 H30B 109.5
H30A C30 H30B 109.5
C28 C30 H30C 109.5
H30A C30 H30C 109.5
H30B C30 H30C 109.5
C33 C31 C32 110.3(4)
C33 C31 C27 111.8(4)
C32 C31 C27 112.1(4)
C33 C31 H31A 107.4
C32 C31 H31A 107.4
C27 C31 H31A 107.4
C31 C32 H32A 109.5
C31 C32 H32B 109.5
H32A C32 H32B 109.5
C31 C32 H32C 109.5
H32A C32 H32C 109.5
H32B C32 H32C 109.5
C31 C33 H33A 109.5
C31 C33 H33B 109.5
H33A C33 H33B 109.5
C31 C33 H33C 109.5
H33A C33 H33C 109.5
H33B C33 H33C 109.5

loop_
_geom_bond_atom_site_label_1
_geom_bond_atom_site_label_2
_geom_bond_distance
Sn1 N1 2.314(3)
Sn1 N2 2.400(3)
Sn1 Cl1 2.4050(10)
Sn1 N3 2.420(3)
Sn2 Cl3 2.3794(11)
Sn2 Cl4 2.3878(11)
Sn2 Cl2 2.3915(11)
Sn2 W1 2.7381(4)
W1 C50 1.982(5)
W1 C40 2.035(5)
W1 C60 2.035(5)
W1 C80 2.034(5)
W1 C70 2.050(5)
O40 C40 1.149(5)
O50 C50 1.144(5)
C60 O60 1.139(5)
O70 C70 1.141(5)
O80 C80 1.139(5)
N1 C1 1.328(5)
N1 C5 1.348(4)
N2 C6 1.275(4)
N2 C10 1.436(4)
N3 C8 1.275(5)
N3 C22 1.437(5)
C1 C2 1.394(5)
C1 C6 1.493(5)
C2 C3 1.383(5)
C2 H2A 0.9500
C3 C4 1.371(5)
C3 H3A 0.9500
C4 C5 1.393(5)
C4 H4A 0.9500
C5 C8 1.475(5)
C6 C7 1.492(5)
C7 H7A 0.9800
C7 H7B 0.9800
C7 H7C 0.9800
C8 C9 1.496(5)
C9 H9A 0.9800
C9 H9B 0.9800
C9 H9C 0.9800
C10 C11 1.404(5)
C10 C15 1.409(5)
C11 C12 1.387(5)
C11 C16 1.529(5)
C12 C13 1.381(5)
C12 H12A 0.9500
C13 C14 1.374(5)
C13 H13A 0.9500
C14 C15 1.393(5)
C14 H14A 0.9500
C15 C19 1.525(5)
C16 C18 1.520(6)
C16 C17 1.523(6)
C16 H16A 1.0000
C17 H17A 0.9800
C17 H17B 0.9800
C17 H17C 0.9800
C18 H18A 0.9800
C18 H18B 0.9800
C18 H18C 0.9800
C19 C21 1.523(5)
C19 C20 1.528(5)
C19 H19A 1.0000
C20 H20A 0.9800
C20 H20B 0.9800
C20 H20C 0.9800
C21 H21A 0.9800
C21 H21B 0.9800
C21 H21C 0.9800
C22 C23 1.397(5)
C22 C27 1.409(5)
C23 C24 1.394(6)
C23 C28 1.510(5)
C24 C25 1.366(6)
C24 H24A 0.9500
C25 C26 1.377(6)
C25 H25A 0.9500
C26 C27 1.391(6)
C26 H26A 0.9500
C27 C31 1.524(5)
C28 C29 1.521(6)
C28 C30 1.538(5)
C28 H28A 1.0000
C29 H29A 0.9800
C29 H29B 0.9800
C29 H29C 0.9800
C30 H30A 0.9800
C30 H30B 0.9800
C30 H30C 0.9800
C31 C33 1.517(6)
C31 C32 1.511(6)
C31 H31A 1.0000
C32 H32A 0.9800
C32 H32B 0.9800
C32 H32C 0.9800
C33 H33A 0.9800
C33 H33B 0.9800
C33 H33C 0.9800

loop_
_geom_torsion_atom_site_label_1
_geom_torsion_atom_site_label_2
_geom_torsion_atom_site_label_3
_geom_torsion_atom_site_label_4
_geom_torsion
C5 N1 C1 C2 2.1(5)
Sn1 N1 C1 C2 -178.4(2)
C5 N1 C1 C6 -176.2(3)
Sn1 N1 C1 C6 3.3(4)
N1 C1 C2 C3 -2.0(5)
C6 C1 C2 C3 176.2(3)
C1 C2 C3 C4 0.0(5)
C2 C3 C4 C5 1.8(6)
C1 N1 C5 C4 -0.2(5)
Sn1 N1 C5 C4 -179.7(3)
C1 N1 C5 C8 178.5(3)
Sn1 N1 C5 C8 -1.0(4)
C3 C4 C5 N1 -1.7(5)
C3 C4 C5 C8 179.6(3)
C10 N2 C6 C7 0.4(5)
Sn1 N2 C6 C7 -173.3(3)
C10 N2 C6 C1 178.0(3)
Sn1 N2 C6 C1 4.3(4)
N1 C1 C6 N2 -5.0(5)
C2 C1 C6 N2 176.7(3)
N1 C1 C6 C7 172.8(3)
C2 C1 C6 C7 -5.5(5)
C22 N3 C8 C5 -177.7(3)
Sn1 N3 C8 C5 -7.2(4)
C22 N3 C8 C9 0.9(6)
Sn1 N3 C8 C9 171.4(3)
N1 C5 C8 N3 5.5(5)
C4 C5 C8 N3 -175.9(3)
N1 C5 C8 C9 -173.2(3)
C4 C5 C8 C9 5.5(6)
C6 N2 C10 C11 -108.1(4)
Sn1 N2 C10 C11 65.7(4)
C6 N2 C10 C15 76.9(4)
Sn1 N2 C10 C15 -109.3(3)
C15 C10 C11 C12 -0.5(5)
N2 C10 C11 C12 -175.5(3)
C15 C10 C11 C16 -178.6(3)
N2 C10 C11 C16 6.5(5)
C10 C11 C12 C13 -0.5(6)
C16 C11 C12 C13 177.6(4)
C11 C12 C13 C14 1.0(6)
C12 C13 C14 C15 -0.5(6)
C13 C14 C15 C10 -0.5(6)
C13 C14 C15 C19 178.7(4)
C11 C10 C15 C14 1.0(5)
N2 C10 C15 C14 175.8(3)
C11 C10 C15 C19 -178.2(3)
N2 C10 C15 C19 -3.4(5)
C12 C11 C16 C18 -67.8(5)
C10 C11 C16 C18 110.3(4)
C12 C11 C16 C17 57.5(5)
C10 C11 C16 C17 -124.4(4)
C14 C15 C19 C21 -63.9(5)
C10 C15 C19 C21 115.3(4)
C14 C15 C19 C20 60.0(5)
C10 C15 C19 C20 -120.8(4)
C8 N3 C22 C23 -87.9(5)
Sn1 N3 C22 C23 101.2(3)
C8 N3 C22 C27 98.0(4)
Sn1 N3 C22 C27 -72.8(4)
C27 C22 C23 C24 -0.3(5)
N3 C22 C23 C24 -174.1(3)
C27 C22 C23 C28 179.2(3)
N3 C22 C23 C28 5.5(5)
C22 C23 C24 C25 0.5(6)
C28 C23 C24 C25 -179.1(4)
C23 C24 C25 C26 -0.3(7)
C24 C25 C26 C27 0.0(7)
C25 C26 C27 C22 0.1(6)
C25 C26 C27 C31 -178.1(4)
C23 C22 C27 C26 0.0(6)
N3 C22 C27 C26 173.9(3)
C23 C22 C27 C31 178.3(4)
N3 C22 C27 C31 -7.9(5)
C24 C23 C28 C29 57.6(5)
C22 C23 C28 C29 -121.9(4)
C24 C23 C28 C30 -66.2(5)
C22 C23 C28 C30 114.2(4)
C26 C27 C31 C33 73.1(6)
C22 C27 C31 C33 -105.1(5)
C26 C27 C31 C32 -51.4(5)
C22 C27 C31 C32 130.4(4)

loop_
_platon_squeeze_void_nr
_platon_squeeze_void_average_x
_platon_squeeze_void_average_y
_platon_squeeze_void_average_z
_platon_squeeze_void_volume
_platon_squeeze_void_count_electrons
_platon_squeeze_void_content
1 0.000 0.000 0.000 226 54 ' '
2 0.249 0.251 0.500 551 140 ' '
